data_4075811
loop_
_publ_author_name
'DeGroot, Marty W.'
'Corrigan, John F.'

_publ_section_title
;
 Coordination Complexes of Zinc with Reactive ESiMe3(E = S, Se, Te)
 Ligands
;
_journal_issue 14
_journal_name_full Organometallics
_journal_page_first 3378
_journal_paper_doi 10.1021/om050088v
_journal_volume 24
_journal_year 2005
_chemical_formula_sum 'C12 H34 N2 S2 Si2 Zn'
_chemical_formula_weight 392.08
_chemical_melting_point 407
_space_group_IT_number 15
_symmetry_cell_setting monoclinic
_symmetry_Int_Tables_number 15
_symmetry_space_group_name_Hall '-C 2yc'
_symmetry_space_group_name_H-M 'C 1 2/c 1'
_atom_sites_solution_hydrogens geom
_atom_sites_solution_primary direct
_atom_sites_solution_secondary difmap
_audit_creation_method SHELXL-97
_cell_angle_alpha 90.00
_cell_angle_beta 105.0550(10)
_cell_angle_gamma 90.00
_cell_formula_units_Z 12
_cell_length_a 25.082(5)
_cell_length_b 14.3889(2)
_cell_length_c 18.7925(3)
_cell_measurement_temperature 200(2)
_cell_volume 6549.5(13)
_computing_cell_refinement 'Nonius Denzo'
_computing_data_collection 'Nonius COLLECT'
_computing_data_reduction 'Nonius Denzo'
_computing_structure_refinement 'SHELXL-97 (Sheldrick, 1997)'
_computing_structure_solution 'SHELXS-97 (Sheldrick, 1990)'
_diffrn_ambient_temperature 200(2)
_diffrn_measured_fraction_theta_full 0.998
_diffrn_measured_fraction_theta_max 0.998
_diffrn_measurement_device_type 'Nonius Kappa CCD'
_diffrn_measurement_method 'Phi scans + omega to complete'
_diffrn_radiation_monochromator graphite
_diffrn_radiation_probe x-ray
_diffrn_radiation_type MoK\a
_diffrn_radiation_wavelength 0.71073
_diffrn_reflns_av_R_equivalents 0.0358
_diffrn_reflns_av_sigmaI/netI 0.0529
_diffrn_reflns_limit_h_max 30
_diffrn_reflns_limit_h_min -30
_diffrn_reflns_limit_k_max 17
_diffrn_reflns_limit_k_min -17
_diffrn_reflns_limit_l_max 23
_diffrn_reflns_limit_l_min -23
_diffrn_reflns_number 12561
_diffrn_reflns_theta_full 26.00
_diffrn_reflns_theta_max 26.00
_diffrn_reflns_theta_min 2.60
_diffrn_source 'fine-focus sealed tube'
_exptl_absorpt_coefficient_mu 1.419
_exptl_crystal_colour colourless
_exptl_crystal_density_diffrn 1.193
_exptl_crystal_density_method 'not measured'
_exptl_crystal_description needle
_exptl_crystal_F_000 2520
_exptl_crystal_recrystallization_method '3:1 hexanes:THF at -78 deg C'
_exptl_crystal_size_max 0.38
_exptl_crystal_size_mid 0.13
_exptl_crystal_size_min 0.10
_refine_diff_density_max 0.442
_refine_diff_density_min -0.468
_refine_diff_density_rms 0.067
_refine_ls_extinction_method none
_refine_ls_goodness_of_fit_ref 1.113
_refine_ls_hydrogen_treatment mixed
_refine_ls_matrix_type full
_refine_ls_number_parameters 242
_refine_ls_number_reflns 6426
_refine_ls_number_restraints 0
_refine_ls_restrained_S_all 1.113
_refine_ls_R_factor_all 0.0818
_refine_ls_R_factor_gt 0.0442
_refine_ls_shift/su_max 0.005
_refine_ls_shift/su_mean 0.000
_refine_ls_structure_factor_coef Fsqd
_refine_ls_weighting_details 'calc w=1/[\s^2^(Fo^2^)+(0.0568P)^2^+0.0000P] where P=(Fo^2^+2Fc^2^)/3'
_refine_ls_weighting_scheme calc
_refine_ls_wR_factor_gt 0.1047
_refine_ls_wR_factor_ref 0.1180
_reflns_number_gt 4309
_reflns_number_total 6426
_reflns_threshold_expression >2sigma(I)
_cod_data_source_file om050088vsi20050208_074614.cif
_cod_data_source_block Complex1a
_cod_original_sg_symbol_H-M 'C 2/c'
_cod_database_code 4075811

loop_
_symmetry_equiv_pos_as_xyz
'x, y, z'
'-x, y, -z+1/2'
'x+1/2, y+1/2, z'
'-x+1/2, y+1/2, -z+1/2'
'-x, -y, -z'
'x, -y, z-1/2'
'-x+1/2, -y+1/2, -z'
'x+1/2, -y+1/2, z-1/2'

loop_
_atom_site_label
_atom_site_type_symbol
_atom_site_fract_x
_atom_site_fract_y
_atom_site_fract_z
_atom_site_U_iso_or_equiv
_atom_site_adp_type
_atom_site_occupancy
_atom_site_symmetry_multiplicity
_atom_site_calc_flag
_atom_site_refinement_flags
_atom_site_disorder_assembly
_atom_site_disorder_group
Zn2 Zn 0.5000 0.45912(4) 0.2500 0.04341(16) Uani 1 2 d S . .
Zn1 Zn 0.759827(16) 0.35908(3) 0.16548(2) 0.04077(13) Uani 1 1 d . B .
S2 S 0.82917(4) 0.31133(6) 0.11686(5) 0.0456(2) Uani 1 1 d . B .
Si1 Si 0.80927(5) 0.35566(8) 0.35879(6) 0.0585(3) Uani 1 1 d . . .
Si2 Si 0.88684(4) 0.42181(7) 0.14222(6) 0.0497(3) Uani 1 1 d . . .
Si12 Si 0.47800(5) 0.29516(8) 0.10571(7) 0.0610(3) Uani 1 1 d . . .
S1 S 0.76471(5) 0.43874(7) 0.27078(5) 0.0588(3) Uani 1 1 d . B .
S12 S 0.53405(5) 0.39499(9) 0.16203(8) 0.0848(4) Uani 1 1 d . A .
N1 N 0.69986(12) 0.2498(2) 0.14928(17) 0.0542(8) Uani 1 1 d . . .
N2 N 0.69851(12) 0.4332(2) 0.08273(16) 0.0506(8) Uani 1 1 d . . .
N3 N 0.44323(13) 0.5698(2) 0.20539(16) 0.0516(8) Uani 1 1 d . . .
C15A C 0.4104(4) 0.3007(7) 0.1345(5) 0.065(2) Uiso 0.50 1 d P A 1
H15A H 0.3854 0.2543 0.1083 0.098 Uiso 0.50 1 calc PR A 1
H15B H 0.3941 0.3611 0.1232 0.098 Uiso 0.50 1 calc PR A 1
H15C H 0.4177 0.2896 0.1865 0.098 Uiso 0.50 1 calc PR A 1
C14A C 0.5047(5) 0.1797(7) 0.1509(6) 0.081(3) Uiso 0.50 1 d P A 1
H14A H 0.4806 0.1304 0.1274 0.122 Uiso 0.50 1 calc PR A 1
H14B H 0.5056 0.1819 0.2022 0.122 Uiso 0.50 1 calc PR A 1
H14C H 0.5412 0.1686 0.1457 0.122 Uiso 0.50 1 calc PR A 1
C5A C 0.9361(5) 0.4082(9) 0.0823(7) 0.055(3) Uiso 0.50 1 d P B 1
H5AA H 0.9628 0.4575 0.0926 0.082 Uiso 0.50 1 calc PR B 1
H5AB H 0.9159 0.4107 0.0313 0.082 Uiso 0.50 1 calc PR B 1
H5AC H 0.9547 0.3494 0.0923 0.082 Uiso 0.50 1 calc PR B 1
C2A C 0.8738(4) 0.4288(7) 0.4157(6) 0.059(3) Uiso 0.50 1 d P C 1
H2AA H 0.8947 0.3922 0.4561 0.088 Uiso 0.50 1 calc PR C 1
H2AB H 0.8611 0.4844 0.4343 0.088 Uiso 0.50 1 calc PR C 1
H2AC H 0.8969 0.4452 0.3840 0.088 Uiso 0.50 1 calc PR C 1
C11A C 0.7126(5) 0.4545(8) 0.0180(6) 0.075(4) Uiso 0.50 1 d P D 1
H11A H 0.6828 0.4876 -0.0145 0.112 Uiso 0.50 1 calc PR D 1
H11B H 0.7197 0.3982 -0.0053 0.112 Uiso 0.50 1 calc PR D 1
H11C H 0.7452 0.4926 0.0291 0.112 Uiso 0.50 1 calc PR D 1
C13A C 0.4696(5) 0.3264(9) 0.0062(6) 0.089(3) Uiso 0.50 1 d P A 1
H13A H 0.4444 0.2838 -0.0246 0.133 Uiso 0.50 1 calc PR A 1
H13B H 0.5048 0.3229 -0.0050 0.133 Uiso 0.50 1 calc PR A 1
H13C H 0.4554 0.3885 -0.0025 0.133 Uiso 0.50 1 calc PR A 1
C7A C 0.7249(4) 0.1598(7) 0.1407(6) 0.063(3) Uiso 0.50 1 d P E 1
H7AA H 0.6972 0.1121 0.1334 0.094 Uiso 0.50 1 calc PR E 1
H7AB H 0.7537 0.1464 0.1841 0.094 Uiso 0.50 1 calc PR E 1
H7AC H 0.7400 0.1621 0.0987 0.094 Uiso 0.50 1 calc PR E 1
C17A C 0.4418(6) 0.5754(10) 0.1221(8) 0.070(5) Uiso 0.50 1 d P F 1
H17A H 0.4170 0.6239 0.0991 0.105 Uiso 0.50 1 calc PR F 1
H17B H 0.4294 0.5171 0.0988 0.105 Uiso 0.50 1 calc PR F 1
H17C H 0.4782 0.5886 0.1171 0.105 Uiso 0.50 1 calc PR F 1
C8A C 0.6893(5) 0.2156(8) 0.2213(6) 0.083(3) Uiso 0.50 1 d P E 1
H8AA H 0.6621 0.1669 0.2109 0.125 Uiso 0.50 1 calc PR E 1
H8AB H 0.6760 0.2661 0.2452 0.125 Uiso 0.50 1 calc PR E 1
H8AC H 0.7230 0.1921 0.2529 0.125 Uiso 0.50 1 calc PR E 1
C12A C 0.6952(2) 0.5366(4) 0.1004(3) 0.050 Uiso 0.692(6) 1 d P D 1
H12A H 0.6674 0.5659 0.0620 0.075 Uiso 0.692(6) 1 calc PR D 1
H12B H 0.7302 0.5655 0.1037 0.075 Uiso 0.692(6) 1 calc PR D 1
H12C H 0.6857 0.5433 0.1465 0.075 Uiso 0.692(6) 1 calc PR D 1
C9A C 0.6561(3) 0.2846(6) 0.0777(5) 0.0416(18) Uiso 0.50 1 d P D 1
H9AA H 0.6212 0.2530 0.0730 0.050 Uiso 0.50 1 calc PR D 1
H9AB H 0.6689 0.2708 0.0344 0.050 Uiso 0.50 1 calc PR D 1
C10A C 0.6478(3) 0.3949(5) 0.0840(4) 0.0349(15) Uiso 0.50 1 d P D 1
H10A H 0.6188 0.4174 0.0428 0.042 Uiso 0.50 1 calc PR D 1
H10B H 0.6385 0.4104 0.1295 0.042 Uiso 0.50 1 calc PR D 1
C16A C 0.4769(3) 0.6562(7) 0.2419(6) 0.054(3) Uiso 0.50 1 d P . 1
H16A H 0.4653 0.7081 0.2085 0.064 Uiso 0.50 1 calc PR . 1
H16B H 0.4652 0.6702 0.2860 0.064 Uiso 0.50 1 calc PR . 1
C18A C 0.3844(4) 0.5490(7) 0.2082(6) 0.053(3) Uiso 0.50 1 d P F 1
H18A H 0.3610 0.6004 0.1878 0.080 Uiso 0.50 1 calc PR F 1
H18B H 0.3835 0.5396 0.2585 0.080 Uiso 0.50 1 calc PR F 1
H18C H 0.3715 0.4939 0.1802 0.080 Uiso 0.50 1 calc PR F 1
C1A C 0.7678(5) 0.3293(10) 0.4196(7) 0.079(4) Uiso 0.50 1 d P C 1
H1AA H 0.7885 0.2916 0.4594 0.119 Uiso 0.50 1 calc PR C 1
H1AB H 0.7354 0.2961 0.3933 0.119 Uiso 0.50 1 calc PR C 1
H1AC H 0.7569 0.3860 0.4390 0.119 Uiso 0.50 1 calc PR C 1
C15B C 0.4051(3) 0.3137(6) 0.1013(5) 0.052(2) Uiso 0.50 1 d P A 2
H15D H 0.3836 0.2638 0.0744 0.078 Uiso 0.50 1 calc PR A 2
H15E H 0.3931 0.3715 0.0769 0.078 Uiso 0.50 1 calc PR A 2
H15F H 0.4004 0.3155 0.1504 0.078 Uiso 0.50 1 calc PR A 2
C14B C 0.5003(4) 0.1747(7) 0.1153(6) 0.072(3) Uiso 0.50 1 d P A 2
H14D H 0.4713 0.1357 0.0872 0.108 Uiso 0.50 1 calc PR A 2
H14E H 0.5087 0.1570 0.1663 0.108 Uiso 0.50 1 calc PR A 2
H14F H 0.5326 0.1676 0.0975 0.108 Uiso 0.50 1 calc PR A 2
C5B C 0.9416(6) 0.3954(10) 0.0967(8) 0.075(5) Uiso 0.50 1 d P B 2
H5BA H 0.9687 0.4440 0.1069 0.112 Uiso 0.50 1 calc PR B 2
H5BB H 0.9259 0.3910 0.0444 0.112 Uiso 0.50 1 calc PR B 2
H5BC H 0.9587 0.3374 0.1149 0.112 Uiso 0.50 1 calc PR B 2
C12B C 0.6683(5) 0.4969(9) 0.1150(6) 0.050 Uiso 0.308(6) 1 d P D 2
H12D H 0.6413 0.5281 0.0768 0.075 Uiso 0.308(6) 1 calc PR D 2
H12E H 0.6931 0.5419 0.1436 0.075 Uiso 0.308(6) 1 calc PR D 2
H12F H 0.6501 0.4639 0.1463 0.075 Uiso 0.308(6) 1 calc PR D 2
C1B C 0.7586(6) 0.3033(9) 0.4130(8) 0.080(4) Uiso 0.50 1 d P C 2
H1BA H 0.7791 0.2655 0.4529 0.121 Uiso 0.50 1 calc PR C 2
H1BB H 0.7312 0.2659 0.3802 0.121 Uiso 0.50 1 calc PR C 2
H1BC H 0.7409 0.3529 0.4322 0.121 Uiso 0.50 1 calc PR C 2
C2B C 0.8580(4) 0.4194(7) 0.4234(6) 0.060(3) Uiso 0.50 1 d P C 2
H2BA H 0.8772 0.3789 0.4623 0.089 Uiso 0.50 1 calc PR C 2
H2BB H 0.8398 0.4675 0.4435 0.089 Uiso 0.50 1 calc PR C 2
H2BC H 0.8840 0.4468 0.4000 0.089 Uiso 0.50 1 calc PR C 2
C18B C 0.3922(5) 0.5650(8) 0.2269(6) 0.062(3) Uiso 0.50 1 d P F 2
H18D H 0.3689 0.6160 0.2054 0.093 Uiso 0.50 1 calc PR F 2
H18E H 0.3998 0.5683 0.2796 0.093 Uiso 0.50 1 calc PR F 2
H18F H 0.3738 0.5074 0.2101 0.093 Uiso 0.50 1 calc PR F 2
C11B C 0.7099(4) 0.4262(7) 0.0065(5) 0.044(2) Uiso 0.50 1 d P D 2
H11D H 0.6821 0.4599 -0.0288 0.066 Uiso 0.50 1 calc PR D 2
H11E H 0.7092 0.3621 -0.0080 0.066 Uiso 0.50 1 calc PR D 2
H11F H 0.7456 0.4521 0.0086 0.066 Uiso 0.50 1 calc PR D 2
C13B C 0.4830(5) 0.2873(8) 0.0075(6) 0.090(4) Uiso 0.50 1 d P A 2
H13D H 0.4574 0.2414 -0.0184 0.136 Uiso 0.50 1 calc PR A 2
H13E H 0.5198 0.2699 0.0071 0.136 Uiso 0.50 1 calc PR A 2
H13F H 0.4742 0.3465 -0.0161 0.136 Uiso 0.50 1 calc PR A 2
C7B C 0.7166(4) 0.1674(6) 0.1130(5) 0.054(2) Uiso 0.50 1 d P E 2
H7BA H 0.6886 0.1204 0.1068 0.080 Uiso 0.50 1 calc PR E 2
H7BB H 0.7508 0.1436 0.1430 0.080 Uiso 0.50 1 calc PR E 2
H7BC H 0.7212 0.1850 0.0657 0.080 Uiso 0.50 1 calc PR E 2
C17B C 0.4335(5) 0.5880(9) 0.1291(7) 0.054(3) Uiso 0.50 1 d P F 2
H17D H 0.4077 0.6382 0.1156 0.081 Uiso 0.50 1 calc PR F 2
H17E H 0.4187 0.5334 0.1016 0.081 Uiso 0.50 1 calc PR F 2
H17F H 0.4677 0.6046 0.1182 0.081 Uiso 0.50 1 calc PR F 2
C8B C 0.6719(3) 0.2485(6) 0.2076(4) 0.0463(19) Uiso 0.50 1 d P D 2
H8BA H 0.6793 0.2977 0.2442 0.056 Uiso 0.50 1 calc PR D 2
H8BB H 0.6600 0.1894 0.2231 0.056 Uiso 0.50 1 calc PR D 2
C9B C 0.6503(5) 0.2809(9) 0.1052(7) 0.097(4) Uiso 0.50 1 d P D 2
H9BA H 0.6297 0.2303 0.0754 0.116 Uiso 0.50 1 calc PR D 2
C10B C 0.6512(5) 0.3512(8) 0.0671(6) 0.081(3) Uiso 0.50 1 d P D 2
H10C H 0.6220 0.3581 0.0252 0.098 Uiso 0.50 1 calc PR D 2
C16B C 0.4622(4) 0.6497(7) 0.2501(5) 0.055(3) Uiso 0.50 1 d P . 2
H16B H 0.4576 0.6424 0.2995 0.065 Uiso 0.50 1 calc PR . 2
H16C H 0.4436 0.7059 0.2282 0.065 Uiso 0.50 1 calc PR . 2
C6 C 0.85355(19) 0.5375(3) 0.1203(3) 0.0711(12) Uani 1 1 d . B .
H6A H 0.8811 0.5852 0.1326 0.107 Uiso 1 1 calc R . .
H6B H 0.8269 0.5463 0.1483 0.107 Uiso 1 1 calc R . .
H6C H 0.8354 0.5406 0.0686 0.107 Uiso 1 1 calc R . .
C3 C 0.84006(18) 0.2510(3) 0.3266(2) 0.0675(12) Uani 1 1 d . C .
H3A H 0.8598 0.2155 0.3684 0.101 Uiso 1 1 calc R . .
H3B H 0.8650 0.2701 0.2983 0.101 Uiso 1 1 calc R . .
H3C H 0.8112 0.2135 0.2965 0.101 Uiso 1 1 calc R . .
C4 C 0.92317(17) 0.4265(3) 0.2417(2) 0.0683(12) Uani 1 1 d . B .
H4A H 0.9488 0.4773 0.2505 0.102 Uiso 1 1 calc R . .
H4B H 0.9428 0.3693 0.2560 0.102 Uiso 1 1 calc R . .
H4C H 0.8967 0.4351 0.2700 0.102 Uiso 1 1 calc R . .

loop_
_atom_site_aniso_label
_atom_site_aniso_U_11
_atom_site_aniso_U_22
_atom_site_aniso_U_33
_atom_site_aniso_U_23
_atom_site_aniso_U_13
_atom_site_aniso_U_12
Zn2 0.0368(3) 0.0389(3) 0.0582(4) 0.000 0.0189(3) 0.000
Zn1 0.0394(2) 0.0405(2) 0.0419(2) -0.00519(17) 0.00969(17) 0.00211(17)
S2 0.0407(5) 0.0458(5) 0.0515(5) -0.0053(4) 0.0144(4) 0.0014(4)
Si1 0.0734(8) 0.0595(7) 0.0428(6) -0.0012(5) 0.0153(5) 0.0070(6)
Si2 0.0422(6) 0.0513(6) 0.0573(6) 0.0024(5) 0.0159(5) -0.0033(5)
Si12 0.0478(6) 0.0569(7) 0.0789(8) -0.0195(6) 0.0173(6) -0.0077(5)
S1 0.0723(7) 0.0548(6) 0.0444(5) -0.0112(4) 0.0065(5) 0.0156(5)
S12 0.0501(6) 0.0964(9) 0.1212(10) -0.0646(8) 0.0461(7) -0.0258(6)
N1 0.0479(18) 0.059(2) 0.0570(19) -0.0089(15) 0.0154(15) -0.0048(16)
N2 0.0489(18) 0.0575(19) 0.0443(17) -0.0063(14) 0.0100(14) 0.0098(15)
N3 0.0534(19) 0.0475(18) 0.0518(18) 0.0041(14) 0.0099(15) 0.0060(15)
C6 0.064(3) 0.057(3) 0.093(3) 0.010(2) 0.022(2) -0.008(2)
C3 0.085(3) 0.053(2) 0.063(3) 0.005(2) 0.016(2) 0.009(2)
C4 0.054(2) 0.075(3) 0.070(3) -0.007(2) 0.005(2) -0.017(2)

loop_
_atom_type_symbol
_atom_type_description
_atom_type_scat_dispersion_real
_atom_type_scat_dispersion_imag
_atom_type_scat_source
C C 0.0033 0.0016 'International Tables Vol C Tables 4.2.6.8 and 6.1.1.4'
H H 0.0000 0.0000 'International Tables Vol C Tables 4.2.6.8 and 6.1.1.4'
N N 0.0061 0.0033 'International Tables Vol C Tables 4.2.6.8 and 6.1.1.4'
Si Si 0.0817 0.0704 'International Tables Vol C Tables 4.2.6.8 and 6.1.1.4'
S S 0.1246 0.1234 'International Tables Vol C Tables 4.2.6.8 and 6.1.1.4'
Zn Zn 0.2839 1.4301 'International Tables Vol C Tables 4.2.6.8 and 6.1.1.4'

loop_
_geom_angle_atom_site_label_1
_geom_angle_atom_site_label_2
_geom_angle_atom_site_label_3
_geom_angle
_geom_angle_site_symmetry_1
_geom_angle_site_symmetry_3
N3 Zn2 N3 84.75(16) 2_655 .
N3 Zn2 S12 104.51(9) 2_655 .
N3 Zn2 S12 110.87(9) . .
N3 Zn2 S12 110.87(9) 2_655 2_655
N3 Zn2 S12 104.51(9) . 2_655
S12 Zn2 S12 131.50(8) . 2_655
N1 Zn1 N2 85.28(12) . .
N1 Zn1 S1 111.88(9) . .
N2 Zn1 S1 104.24(8) . .
N1 Zn1 S2 107.68(9) . .
N2 Zn1 S2 109.62(8) . .
S1 Zn1 S2 129.20(4) . .
Si2 S2 Zn1 103.41(5) . .
C2B Si1 C1A 95.0(5) . .
C2B Si1 C3 112.1(4) . .
C1A Si1 C3 113.5(5) . .
C2B Si1 C1B 105.7(5) . .
C1A Si1 C1B 12.1(7) . .
C3 Si1 C1B 103.6(4) . .
C2B Si1 C2A 12.5(5) . .
C1A Si1 C2A 107.4(5) . .
C3 Si1 C2A 104.7(3) . .
C1B Si1 C2A 117.9(5) . .
C2B Si1 S1 112.4(3) . .
C1A Si1 S1 110.2(4) . .
C3 Si1 S1 112.52(14) . .
C1B Si1 S1 109.9(4) . .
C2A Si1 S1 108.2(3) . .
C5B Si2 C4 104.2(5) . .
C5B Si2 C6 115.4(5) . .
C4 Si2 C6 105.4(2) . .
C5B Si2 C5A 9.9(7) . .
C4 Si2 C5A 112.3(4) . .
C6 Si2 C5A 106.7(4) . .
C5B Si2 S2 106.8(5) . .
C4 Si2 S2 112.43(14) . .
C6 Si2 S2 112.38(14) . .
C5A Si2 S2 107.6(4) . .
C14B Si12 C15B 115.0(4) . .
C14B Si12 C13A 106.2(5) . .
C15B Si12 C13A 93.9(5) . .
C14B Si12 C13B 86.7(5) . .
C15B Si12 C13B 106.5(5) . .
C13A Si12 C13B 20.0(5) . .
C14B Si12 C14A 20.0(4) . .
C15B Si12 C14A 112.2(4) . .
C13A Si12 C14A 125.9(5) . .
C13B Si12 C14A 106.2(5) . .
C14B Si12 C15A 106.6(4) . .
C15B Si12 C15A 19.3(3) . .
C13A Si12 C15A 113.2(5) . .
C13B Si12 C15A 124.7(5) . .
C14A Si12 C15A 98.3(5) . .
C14B Si12 S12 117.1(3) . .
C15B Si12 S12 117.0(3) . .
C13A Si12 S12 103.0(4) . .
C13B Si12 S12 109.2(4) . .
C14A Si12 S12 105.1(3) . .
C15A Si12 S12 110.9(3) . .
Si1 S1 Zn1 107.21(5) . .
Si12 S12 Zn2 108.66(6) . .
C9B N1 C8B 85.5(7) . .
C9B N1 C7A 124.5(7) . .
C8B N1 C7A 112.2(6) . .
C9B N1 C7B 107.6(7) . .
C8B N1 C7B 126.1(6) . .
C7A N1 C7B 20.3(5) . .
C9B N1 C8A 107.5(7) . .
C8B N1 C8A 25.0(5) . .
C7A N1 C8A 89.5(6) . .
C7B N1 C8A 106.6(6) . .
C9B N1 C9A 20.9(6) . .
C8B N1 C9A 106.4(5) . .
C7A N1 C9A 114.1(5) . .
C7B N1 C9A 94.6(5) . .
C8A N1 C9A 127.9(6) . .
C9B N1 Zn1 109.7(6) . .
C8B N1 Zn1 111.3(4) . .
C7A N1 Zn1 111.0(4) . .
C7B N1 Zn1 112.3(4) . .
C8A N1 Zn1 112.8(4) . .
C9A N1 Zn1 101.3(3) . .
C11A N2 C10A 123.0(6) . .
C11A N2 C12B 121.1(7) . .
C10A N2 C12B 70.0(6) . .
C11A N2 C12A 90.9(5) . .
C10A N2 C12A 106.2(4) . .
C12B N2 C12A 38.4(5) . .
C11A N2 C11B 17.1(6) . .
C10A N2 C11B 112.5(5) . .
C12B N2 C11B 133.6(6) . .
C12A N2 C11B 107.4(5) . .
C11A N2 C10B 109.8(6) . .
C10A N2 C10B 25.7(4) . .
C12B N2 C10B 95.7(7) . .
C12A N2 C10B 131.1(5) . .
C11B N2 C10B 95.0(5) . .
C11A N2 Zn1 116.3(5) . .
C10A N2 Zn1 106.0(3) . .
C12B N2 Zn1 111.7(5) . .
C12A N2 Zn1 113.1(3) . .
C11B N2 Zn1 111.6(4) . .
C10B N2 Zn1 96.9(4) . .
C17B N3 C16B 113.0(7) . .
C17B N3 C18B 111.2(7) . .
C16B N3 C18B 93.3(6) . .
C17B N3 C18A 99.2(7) . .
C16B N3 C18A 108.3(6) . .
C18B N3 C18A 16.1(6) . .
C17B N3 C17A 11.4(9) . .
C16B N3 C17A 117.8(7) . .
C18B N3 C17A 119.6(7) . .
C18A N3 C17A 106.0(7) . .
C17B N3 C16A 103.3(7) . .
C16B N3 C16A 16.5(5) . .
C18B N3 C16A 109.5(6) . .
C18A N3 C16A 124.2(6) . .
C17A N3 C16A 105.6(7) . .
C17B N3 Zn2 116.9(6) . .
C16B N3 Zn2 106.3(4) . .
C18B N3 Zn2 113.6(5) . .
C18A N3 Zn2 113.0(4) . .
C17A N3 Zn2 105.6(6) . .
C16A N3 Zn2 101.0(4) . .
N1 C9A C10A 109.0(5) . .
N2 C10A C9A 104.7(5) . .
C16A C16A N3 121.6(6) 2_655 .
N1 C8B C9B 45.7(5) . .
C10B C9B N1 117.6(11) . .
C10B C9B C8B 137.3(12) . .
N1 C9B C8B 48.8(5) . .
C9B C10B N2 126.9(10) . .
N3 C16B C16B 100.2(6) . 2_655

loop_
_geom_bond_atom_site_label_1
_geom_bond_atom_site_label_2
_geom_bond_distance
_geom_bond_site_symmetry_2
Zn2 N3 2.155(3) 2_655
Zn2 N3 2.155(3) .
Zn2 S12 2.2467(11) .
Zn2 S12 2.2467(11) 2_655
Zn1 N1 2.142(3) .
Zn1 N2 2.163(3) .
Zn1 S1 2.2624(10) .
Zn1 S2 2.2711(10) .
S2 Si2 2.1185(14) .
Si1 C2B 1.743(10) .
Si1 C1A 1.776(13) .
Si1 C3 1.864(4) .
Si1 C1B 1.972(13) .
Si1 C2A 1.993(10) .
Si1 S1 2.1104(15) .
Si2 C5B 1.837(15) .
Si2 C4 1.856(4) .
Si2 C6 1.860(4) .
Si2 C5A 1.887(12) .
Si12 C14B 1.816(10) .
Si12 C15B 1.828(8) .
Si12 C13A 1.881(11) .
Si12 C13B 1.885(11) .
Si12 C14A 1.906(11) .
Si12 C15A 1.911(9) .
Si12 S12 2.0946(15) .
N1 C9B 1.378(13) .
N1 C8B 1.448(8) .
N1 C7A 1.466(10) .
N1 C7B 1.481(9) .
N1 C8A 1.526(10) .
N1 C9A 1.580(8) .
N2 C11A 1.386(11) .
N2 C10A 1.391(7) .
N2 C12B 1.422(12) .
N2 C12A 1.532(6) .
N2 C11B 1.535(9) .
N2 C10B 1.646(12) .
N3 C17B 1.416(12) .
N3 C16B 1.432(10) .
N3 C18B 1.441(11) .
N3 C18A 1.520(10) .
N3 C17A 1.559(14) .
N3 C16A 1.560(9) .
C9A C10A 1.609(10) .
C16A C16A 1.117(17) 2_655
C8B C9B 1.918(15) .
C9B C10B 1.242(15) .
C16B C16B 1.90(2) 2_655
